data_7151020
loop_
_publ_author_name
'Chandan, Nandkishkor'
'Moloney, Mark G.'

_publ_section_title
;
 Rapid diastereocontrolled synthesis of 2,2,5-trisubstituted
 pyrrolidines
;
_journal_issue 20
_journal_name_full 'Organic &amp; Biomolecular Chemistry'
_journal_page_first 3664
_journal_page_last 3666
_journal_paper_doi 10.1039/b811642c
_journal_volume 6
_journal_year 2008
_chemical_formula_moiety 'C9 H13 N1 O3'
_chemical_formula_sum 'C9 H13 N O3'
_chemical_formula_weight 183.21
_chemical_melting_point ?
_space_group_IT_number 14
_symmetry_cell_setting monoclinic
_symmetry_space_group_name_Hall '-P 2yn'
_symmetry_space_group_name_H-M 'P 1 21/n 1'
_atom_sites_solution_hydrogens geom
_atom_sites_solution_primary direct
_audit_creation_date 08-04-16
_audit_creation_method CRYSTALS_ver_12.85
_cell_angle_alpha 90
_cell_angle_beta 107.7334(14)
_cell_angle_gamma 90
_cell_formula_units_Z 4
_cell_length_a 6.9787(2)
_cell_length_b 14.2583(4)
_cell_length_c 9.8765(3)
_cell_measurement_reflns_used 2083
_cell_measurement_temperature 150
_cell_measurement_theta_max 27
_cell_measurement_theta_min 5
_cell_volume 936.06(5)
_computing_cell_refinement 'DENZO/SCALEPACK (Otwinowski & Minor, 1997)'
_computing_data_collection 'COLLECT (Nonius, 1997-2001).'
_computing_data_reduction 'DENZO/SCALEPACK (Otwinowski & Minor, 1997)'
_computing_molecular_graphics 'CAMERON (Watkin et al., 1996)'
_computing_publication_material 'CRYSTALS (Betteridge et al., 2003)'
_computing_structure_refinement 'CRYSTALS (Betteridge et al., 2003)'
_computing_structure_solution 'SIR92 (Altomare et al., 1994)'
_diffrn_ambient_temperature 150
_diffrn_measured_fraction_theta_full 0.991
_diffrn_measured_fraction_theta_max 0.989
_diffrn_measurement_device 'Nonius KappaCCD'
_diffrn_measurement_device_type Area
_diffrn_measurement_method \w
_diffrn_radiation_monochromator graphite
_diffrn_radiation_type 'Mo K\a'
_diffrn_radiation_wavelength 0.71073
_diffrn_reflns_av_R_equivalents 0.032
_diffrn_reflns_limit_h_max 9
_diffrn_reflns_limit_h_min -9
_diffrn_reflns_limit_k_max 18
_diffrn_reflns_limit_k_min -18
_diffrn_reflns_limit_l_max 12
_diffrn_reflns_limit_l_min -12
_diffrn_reflns_number 9978
_diffrn_reflns_theta_full 25.798
_diffrn_reflns_theta_max 27.445
_diffrn_reflns_theta_min 5.132
_diffrn_standards_number 0
_exptl_absorpt_coefficient_mu 0.098
_exptl_absorpt_correction_T_max 0.97
_exptl_absorpt_correction_T_min 0.96
_exptl_absorpt_correction_type multi-scan
_exptl_absorpt_process_details 'DENZO/SCALEPACK (Otwinowski & Minor, 1997)'
_exptl_crystal_colour clear_pale_colourless
_exptl_crystal_density_diffrn 1.300
_exptl_crystal_density_meas ?
_exptl_crystal_density_method .
_exptl_crystal_description block
_exptl_crystal_F_000 392
_exptl_crystal_size_max 0.34
_exptl_crystal_size_mid 0.31
_exptl_crystal_size_min 0.28
_refine_diff_density_max 0.31
_refine_diff_density_min -0.31
_refine_ls_extinction_method None
_refine_ls_goodness_of_fit_ref 1.0000
_refine_ls_hydrogen_treatment constr
_refine_ls_matrix_type full
_refine_ls_number_parameters 118
_refine_ls_number_reflns 2114
_refine_ls_number_restraints 0
_refine_ls_R_factor_all 0.0548
_refine_ls_R_factor_gt 0.0389
_refine_ls_shift/su_max 0.000396
_refine_ls_structure_factor_coef Fsqd
_refine_ls_weighting_details
;
Method= Modified Sheldrick
w=1/[\s^2^(F^2^) + ( 0.04P)^2^ + 0.28P]
,where P=(max(Fo^2^,0) + 2Fc^2^)/3
;
_refine_ls_weighting_scheme calc
_refine_ls_wR_factor_all 0.0935
_refine_ls_wR_factor_gt 0.0879
_refine_ls_wR_factor_ref 0.0935
_reflns_limit_h_max 8
_reflns_limit_h_min -9
_reflns_limit_k_max 18
_reflns_limit_k_min 0
_reflns_limit_l_max 12
_reflns_limit_l_min 0
_reflns_number_gt 1661
_reflns_number_total 2114
_reflns_threshold_expression I>2.0\s(I)
_oxford_diffrn_Wilson_B_factor 2.10
_oxford_diffrn_Wilson_scale 1.24
_oxford_refine_ls_r_factor_ref 0.0548
_oxford_refine_ls_scale 0.905(4)
_oxford_reflns_number_all 2114
_oxford_reflns_threshold_expression_ref I>-3.0\s(I)
_oxford_structure_analysis_title 5793
_cod_data_source_file b811642c.txt
_cod_data_source_block 5793
_cod_depositor_comments
;
The following automatic conversions were performed:
'_symmetry_cell_setting' value 'Monoclinic' changed to 'monoclinic'
according to '/home/saulius/struct/CIF-dictionaries/cif_core.dic'
dictionary named 'cif_core.dic' version 2.4.1 from 2010-06-29.

Automatic conversion script
Id: cif_fix_enum 1527 2010-12-29 10:47:43Z saulius 

The following automatic conversions were performed:

'_chemical_melting_point' value 'not measured' was changed to '?' -
the value is undefined or not given.

Automatic conversion script
Id: cif_fix_values 1646 2011-03-28 12:23:43Z adriana 
;
_cod_original_sg_symbol_H-M 'P 1 21/n 1 '
_cod_original_formula_sum 'C9 H13 N1 O3'
_cod_database_code 7151020

loop_
_symmetry_equiv_pos_as_xyz
x,y,z
-x,-y,-z
-x+1/2,y+1/2,-z+1/2
x+1/2,-y+1/2,z+1/2

loop_
_atom_site_label
_atom_site_type_symbol
_atom_site_fract_x
_atom_site_fract_y
_atom_site_fract_z
_atom_site_U_iso_or_equiv
_atom_site_occupancy
_atom_site_adp_type
_atom_site_refinement_flags_posn
_atom_site_refinement_flags_adp
_atom_site_refinement_flags_occupancy
_atom_site_disorder_assembly
_atom_site_disorder_group
_oxford_atom_site_special_shape
_atom_site_attached_hydrogens
O1 O 0.12696(14) 0.73593(6) 0.58038(9) 0.0267 1.0000 Uani . . . . . . .
C2 C 0.12328(18) 0.79465(9) 0.67247(13) 0.0216 1.0000 Uani . . . . . . .
N3 N 0.05440(15) 0.88197(7) 0.64438(10) 0.0196 1.0000 Uani . . . . . . .
C4 C 0.05654(18) 0.93744(8) 0.76878(12) 0.0200 1.0000 Uani . . . . . . .
C5 C 0.15384(17) 1.03202(8) 0.76158(12) 0.0207 1.0000 Uani . . . . . . .
O6 O 0.18435(14) 1.06233(6) 0.65487(9) 0.0272 1.0000 Uani . . . . . . .
O7 O 0.19712(15) 1.07705(6) 0.88358(9) 0.0297 1.0000 Uani . . . . . . .
C8 C 0.1900(2) 0.87712(9) 0.89308(13) 0.0269 1.0000 Uani . . . . . . .
C9 C 0.1930(2) 0.77943(9) 0.83066(13) 0.0283 1.0000 Uani . . . . . . .
C10 C -0.16033(19) 0.95427(9) 0.77854(14) 0.0259 1.0000 Uani . . . . . . .
C11 C -0.2793(2) 1.02200(11) 0.66434(15) 0.0349 1.0000 Uani . . . . . . .
C12 C -0.2629(2) 0.86120(10) 0.77834(16) 0.0354 1.0000 Uani . . . . . . .
C13 C -0.3995(3) 0.82399(13) 0.6705(2) 0.0527 1.0000 Uani . . . . . . .
H82 H 0.1347 0.8778 0.9728 0.0323 1.0000 Uiso R . . . . . .
H81 H 0.3261 0.9039 0.9228 0.0317 1.0000 Uiso R . . . . . .
H91 H 0.3270 0.7521 0.8602 0.0340 1.0000 Uiso R . . . . . .
H92 H 0.0995 0.7344 0.8526 0.0313 1.0000 Uiso R . . . . . .
H101 H -0.1404 0.9854 0.8719 0.0308 1.0000 Uiso R . . . . . .
H111 H -0.4186 1.0284 0.6688 0.0507 1.0000 Uiso R . . . . . .
H113 H -0.2229 1.0882 0.6777 0.0500 1.0000 Uiso R . . . . . .
H112 H -0.2898 0.9989 0.5673 0.0495 1.0000 Uiso R . . . . . .
H121 H -0.2202 0.8246 0.8661 0.0453 1.0000 Uiso R . . . . . .
H132 H -0.4447 0.8580 0.5792 0.0650 1.0000 Uiso R . . . . . .
H131 H -0.4587 0.7622 0.6790 0.0643 1.0000 Uiso R . . . . . .
H71 H 0.2546 1.1322 0.8823 0.0472 1.0000 Uiso R . . . . . .
H31 H 0.0015 0.9017 0.5586 0.0247 1.0000 Uiso R . . . . . .

loop_
_atom_site_aniso_label
_atom_site_aniso_U_11
_atom_site_aniso_U_22
_atom_site_aniso_U_33
_atom_site_aniso_U_23
_atom_site_aniso_U_13
_atom_site_aniso_U_12
O1 0.0325(5) 0.0207(4) 0.0226(4) -0.0037(4) 0.0022(4) 0.0052(4)
C2 0.0218(6) 0.0201(6) 0.0203(6) -0.0009(5) 0.0026(5) 0.0000(5)
N3 0.0232(5) 0.0196(5) 0.0142(5) 0.0009(4) 0.0032(4) 0.0018(4)
C4 0.0253(6) 0.0176(6) 0.0163(6) -0.0006(5) 0.0050(5) 0.0001(5)
C5 0.0218(6) 0.0201(6) 0.0186(6) -0.0001(5) 0.0038(5) 0.0016(5)
O6 0.0370(5) 0.0242(5) 0.0209(5) 0.0003(4) 0.0097(4) -0.0051(4)
O7 0.0466(6) 0.0224(5) 0.0203(5) -0.0041(4) 0.0106(4) -0.0110(4)
C8 0.0376(7) 0.0217(6) 0.0174(6) 0.0004(5) 0.0023(5) 0.0020(5)
C9 0.0391(7) 0.0205(6) 0.0202(6) 0.0011(5) 0.0015(5) 0.0042(5)
C10 0.0285(7) 0.0265(7) 0.0245(6) -0.0040(5) 0.0108(5) -0.0017(5)
C11 0.0259(7) 0.0403(8) 0.0366(8) -0.0007(6) 0.0069(6) 0.0067(6)
C12 0.0390(8) 0.0347(8) 0.0390(8) -0.0073(6) 0.0216(7) -0.0089(6)
C13 0.0453(10) 0.0524(10) 0.0626(11) -0.0136(9) 0.0197(8) -0.0173(8)

loop_
_atom_type_symbol
_atom_type_scat_dispersion_real
_atom_type_scat_dispersion_imag
_atom_type_scat_Cromer_Mann_a1
_atom_type_scat_Cromer_Mann_b1
_atom_type_scat_Cromer_Mann_a2
_atom_type_scat_Cromer_Mann_b2
_atom_type_scat_Cromer_Mann_a3
_atom_type_scat_Cromer_Mann_b3
_atom_type_scat_Cromer_Mann_a4
_atom_type_scat_Cromer_Mann_b4
_atom_type_scat_Cromer_Mann_c
_atom_type_scat_source
C 0.0033 0.0016 2.3100 20.8439 1.0200 10.2075 1.5886 0.5687 0.8650 51.6512 0.2156 'International Tables Vol C 4.2.6.8 and 6.1.1.4'
H 0.0000 0.0000 0.4930 10.5109 0.3229 26.1257 0.1402 3.1424 0.0408 57.7998 0.0030 'International Tables Vol C 4.2.6.8 and 6.1.1.4'
N 0.0061 0.0033 12.2126 0.0057 3.1322 9.8933 2.0125 28.9975 1.1663 0.5826 -11.5290 'International Tables Vol C 4.2.6.8 and 6.1.1.4'
O 0.0106 0.0060 3.0485 13.2771 2.2868 5.7011 1.5463 0.3239 0.8670 32.9089 0.2508 'International Tables Vol C 4.2.6.8 and 6.1.1.4'

loop_
_geom_angle_atom_site_label_1
_geom_angle_site_symmetry_1
_geom_angle_atom_site_label_2
_geom_angle_site_symmetry_2
_geom_angle_atom_site_label_3
_geom_angle_site_symmetry_3
_geom_angle
_geom_angle_publ_flag
O1 . C2 . N3 . 124.31(11) yes
O1 . C2 . C9 . 126.24(11) yes
N3 . C2 . C9 . 109.45(10) yes
C2 . N3 . C4 . 114.89(9) yes
C2 . N3 . H31 . 121.9 no
C4 . N3 . H31 . 122.9 no
N3 . C4 . C5 . 109.38(10) yes
N3 . C4 . C8 . 102.43(9) yes
C5 . C4 . C8 . 111.02(10) yes
N3 . C4 . C10 . 111.93(10) yes
C5 . C4 . C10 . 108.72(10) yes
C8 . C4 . C10 . 113.23(10) yes
C4 . C5 . O6 . 123.63(11) yes
C4 . C5 . O7 . 111.76(10) yes
O6 . C5 . O7 . 124.60(11) yes
C5 . O7 . H71 . 113.5 no
C4 . C8 . C9 . 105.34(9) yes
C4 . C8 . H82 . 110.0 no
C9 . C8 . H82 . 113.1 no
C4 . C8 . H81 . 108.2 no
C9 . C8 . H81 . 110.2 no
H82 . C8 . H81 . 109.8 no
C8 . C9 . C2 . 104.37(10) yes
C8 . C9 . H91 . 112.0 no
C2 . C9 . H91 . 110.3 no
C8 . C9 . H92 . 114.5 no
C2 . C9 . H92 . 107.2 no
H91 . C9 . H92 . 108.3 no
C4 . C10 . C11 . 111.77(10) yes
C4 . C10 . C12 . 109.46(11) yes
C11 . C10 . C12 . 113.90(12) yes
C4 . C10 . H101 . 105.1 no
C11 . C10 . H101 . 107.1 no
C12 . C10 . H101 . 109.0 no
C10 . C11 . H111 . 110.2 no
C10 . C11 . H113 . 113.0 no
H111 . C11 . H113 . 104.8 no
C10 . C11 . H112 . 111.5 no
H111 . C11 . H112 . 106.8 no
H113 . C11 . H112 . 110.2 no
C10 . C12 . C13 . 125.94(15) yes
C10 . C12 . H121 . 116.9 no
C13 . C12 . H121 . 117.1 no
C12 . C13 . H132 . 119.8 no
C12 . C13 . H131 . 120.9 no
H132 . C13 . H131 . 119.3 no

loop_
_geom_bond_atom_site_label_1
_geom_bond_site_symmetry_1
_geom_bond_atom_site_label_2
_geom_bond_site_symmetry_2
_geom_bond_distance
_geom_bond_publ_flag
O1 . C2 . 1.2421(15) yes
C2 . N3 . 1.3330(16) yes
C2 . C9 . 1.5039(17) yes
N3 . C4 . 1.4575(15) yes
N3 . H31 . 0.862 no
C4 . C5 . 1.5213(16) yes
C4 . C8 . 1.5550(16) yes
C4 . C10 . 1.5641(17) yes
C5 . O6 . 1.2164(14) yes
C5 . O7 . 1.3166(14) yes
O7 . H71 . 0.884 no
C8 . C9 . 1.5258(17) yes
C8 . H82 . 0.977 no
C8 . H81 . 0.982 no
C9 . H91 . 0.972 no
C9 . H92 . 0.985 no
C10 . C11 . 1.5244(19) yes
C10 . C12 . 1.5076(19) yes
C10 . H101 . 0.994 no
C11 . H111 . 0.991 no
C11 . H113 . 1.016 no
C11 . H112 . 0.995 no
C12 . C13 . 1.306(2) yes
C12 . H121 . 0.978 no
C13 . H132 . 0.987 no
C13 . H131 . 0.988 no

loop_
_geom_hbond_atom_site_label_D
_geom_hbond_site_symmetry_D
_geom_hbond_atom_site_label_H
_geom_hbond_site_symmetry_H
_geom_hbond_atom_site_label_A
_geom_hbond_site_symmetry_A
_geom_hbond_angle_DHA
_geom_hbond_distance_DH
_geom_hbond_distance_HA
_geom_hbond_distance_DA
_geom_hbond_publ_flag
C9 . H91 . O1 4_565 135 0.97 2.52 3.279(2) yes
O7 . H71 . O1 3_556 167 0.88 1.68 2.549(2) yes
O7 . H71 . C2 3_556 169 0.88 2.58 3.453(2) yes
N3 . H31 . O6 2_576 169 0.86 2.17 3.024(2) yes
